data_4134917
loop_
_publ_author_name
'Strassfeld, Daniel A.'
'Wickens, Zachary K.'
'Picazo, Elias'
'Jacobsen, Eric N.'

_publ_section_title
;
 Highly Enantioselective, Hydrogen-Bond-Donor Catalyzed Additions to
 Oxetanes.
;
_journal_issue 20
_journal_name_full 'Journal of the American Chemical Society'
_journal_page_first 9175
_journal_page_last 9180
_journal_paper_doi 10.1021/jacs.0c03991
_journal_volume 142
_journal_year 2020
_chemical_absolute_configuration ad
_chemical_formula_sum 'C20 H24 Br F3 O2 Si'
_chemical_formula_weight 461.30
_space_group_crystal_system triclinic
_space_group_IT_number 1
_space_group_name_Hall 'P 1'
_space_group_name_H-M_alt 'P 1'
_atom_sites_solution_hydrogens geom
_audit_creation_method SHELXL-2014/7
_cell_angle_alpha 115.1170(11)
_cell_angle_beta 96.8758(12)
_cell_angle_gamma 106.1458(11)
_cell_formula_units_Z 2
_cell_length_a 9.7525(2)
_cell_length_b 10.9189(2)
_cell_length_c 11.7345(2)
_cell_measurement_reflns_used 9804
_cell_measurement_temperature 100(2)
_cell_measurement_theta_max 27.0
_cell_measurement_theta_min 2.57
_cell_volume 1045.39(4)
_computing_cell_refinement 'SAINT 8.37A (Bruker-AXS, 2015)'
_computing_data_reduction 'SAINT 8.37A (Bruker-AXS, 2015)'
_computing_molecular_graphics 'Bruker SHELXTL (Sheldrick, 2015)'
_computing_publication_material 'Bruker SHELXTL (Sheldrick, 2015)'
_computing_structure_refinement 'SHELXL-2014 (Sheldrick, 2015)'
_computing_structure_solution 'SHELXT-2014 (Sheldrick, 2015)'
_diffrn_ambient_temperature 100(2)
_diffrn_measured_fraction_theta_full 1.000
_diffrn_measured_fraction_theta_max 0.998
_diffrn_measurement_device_type
;
Bruker D8 goniometer with CCD area detector  
;
_diffrn_measurement_method 'omega and phi scans'
_diffrn_radiation_monochromator graphite
_diffrn_radiation_source 'I\mS microfocus tube'
_diffrn_radiation_type MoK\a
_diffrn_radiation_wavelength 0.71073
_diffrn_reflns_av_R_equivalents 0.0225
_diffrn_reflns_av_unetI/netI 0.0189
_diffrn_reflns_Laue_measured_fraction_full 1.000
_diffrn_reflns_Laue_measured_fraction_max 0.998
_diffrn_reflns_limit_h_max 12
_diffrn_reflns_limit_h_min -12
_diffrn_reflns_limit_k_max 13
_diffrn_reflns_limit_k_min -13
_diffrn_reflns_limit_l_max 15
_diffrn_reflns_limit_l_min -15
_diffrn_reflns_number 41662
_diffrn_reflns_point_group_measured_fraction_full 0.995
_diffrn_reflns_point_group_measured_fraction_max 0.993
_diffrn_reflns_theta_full 25.242
_diffrn_reflns_theta_max 27.124
_diffrn_reflns_theta_min 1.993
_exptl_absorpt_coefficient_mu 2.061
_exptl_absorpt_correction_T_max 0.6467
_exptl_absorpt_correction_T_min 0.5783
_exptl_absorpt_correction_type multi-scan
_exptl_absorpt_process_details sadabs
_exptl_crystal_colour colorless
_exptl_crystal_density_diffrn 1.465
_exptl_crystal_description block
_exptl_crystal_F_000 472
_exptl_crystal_size_max 0.200
_exptl_crystal_size_mid 0.160
_exptl_crystal_size_min 0.120
_refine_diff_density_max 0.589
_refine_diff_density_min -0.267
_refine_diff_density_rms 0.050
_refine_ls_abs_structure_details
;
 Flack x determined using 4241 quotients [(I+)-(I-)]/[(I+)+(I-)]
 (Parsons, Flack and Wagner, Acta Cryst. B69 (2013) 249-259).
;
_refine_ls_abs_structure_Flack 0.005(2)
_refine_ls_extinction_method none
_refine_ls_goodness_of_fit_ref 1.029
_refine_ls_hydrogen_treatment constr
_refine_ls_matrix_type full
_refine_ls_number_parameters 550
_refine_ls_number_reflns 9165
_refine_ls_number_restraints 310
_refine_ls_restrained_S_all 1.030
_refine_ls_R_factor_all 0.0247
_refine_ls_R_factor_gt 0.0234
_refine_ls_shift/su_max 0.001
_refine_ls_shift/su_mean 0.000
_refine_ls_structure_factor_coef Fsqd
_refine_ls_weighting_details 'w=1/[\s^2^(Fo^2^)+(0.0385P)^2^+0.2223P] where P=(Fo^2^+2Fc^2^)/3'
_refine_ls_weighting_scheme calc
_refine_ls_wR_factor_gt 0.0582
_refine_ls_wR_factor_ref 0.0587
_reflns_Friedel_coverage 0.990
_reflns_Friedel_fraction_full 0.991
_reflns_Friedel_fraction_max 0.988
_reflns_number_gt 8882
_reflns_number_total 9165
_reflns_threshold_expression 'I > 2\s(I)'
_cod_data_source_file ja0c03991_si_004.cif
_cod_data_source_block DAS-III-249-1
_cod_depositor_comments 'Adding full bibliography for 4134915--4134918.cif.'
_cod_database_code 4134917
_shelx_shelxl_version_number 2014/7
_shelx_space_group_comment
;
The symmetry employed for this shelxl refinement is uniquely defined
by the following loop, which should always be used as a source of
symmetry information in preference to the above space-group names.
They are only intended as comments.
;
_shelx_estimated_absorpt_t_min 0.683
_shelx_estimated_absorpt_t_max 0.790

loop_
_space_group_symop_operation_xyz
'x, y, z'

loop_
_atom_site_label
_atom_site_type_symbol
_atom_site_fract_x
_atom_site_fract_y
_atom_site_fract_z
_atom_site_U_iso_or_equiv
_atom_site_adp_type
_atom_site_occupancy
_atom_site_site_symmetry_order
_atom_site_calc_flag
_atom_site_refinement_flags_posn
_atom_site_refinement_flags_adp
_atom_site_refinement_flags_occupancy
_atom_site_disorder_assembly
_atom_site_disorder_group
Br1 Br 0.32130(3) -0.07511(3) 0.12442(3) 0.02540(8) Uani 1 1 d . . . . .
Si1 Si 0.23071(9) 0.34342(9) 0.52399(8) 0.01812(16) Uani 1 1 d . . . . .
F1 F 1.0061(3) 0.6542(3) 0.9051(2) 0.0603(8) Uani 1 1 d . . . . .
F2 F 0.9487(3) 0.7691(2) 0.8133(3) 0.0529(7) Uani 1 1 d . . . . .
F3 F 1.1015(2) 0.6695(3) 0.7542(3) 0.0599(8) Uani 1 1 d . . . . .
O1 O 0.4980(2) 0.0050(2) 0.4088(2) 0.0174(4) Uani 1 1 d . . . . .
O2 O 0.3054(2) 0.2430(2) 0.4187(2) 0.0195(4) Uani 1 1 d . . . . .
C1 C 0.7072(3) -0.0509(3) 0.5805(3) 0.0218(6) Uani 1 1 d . . . . .
H1 H 0.7506 0.0522 0.6267 0.026 Uiso 1 1 calc R U . . .
C2 C 0.7107(3) -0.1284(4) 0.6470(3) 0.0259(7) Uani 1 1 d . . . . .
H2 H 0.7567 -0.0789 0.7384 0.031 Uiso 1 1 calc R U . . .
C3 C 0.6471(3) -0.2785(4) 0.5802(4) 0.0287(7) Uani 1 1 d . . . . .
H3 H 0.6481 -0.3318 0.6264 0.034 Uiso 1 1 calc R U . . .
C4 C 0.5824(3) -0.3513(4) 0.4471(4) 0.0278(7) Uani 1 1 d . . . . .
H4 H 0.5403 -0.4545 0.4015 0.033 Uiso 1 1 calc R U . . .
C5 C 0.5789(3) -0.2731(3) 0.3797(3) 0.0224(6) Uani 1 1 d . . . . .
H5 H 0.5341 -0.3233 0.2880 0.027 Uiso 1 1 calc R U . . .
C6 C 0.6404(3) -0.1221(3) 0.4456(3) 0.0182(6) Uani 1 1 d . . . . .
C7 C 0.6226(3) -0.0354(3) 0.3782(3) 0.0215(6) Uani 1 1 d . . . . .
H7A H 0.7132 0.0521 0.4107 0.026 Uiso 1 1 calc R U . . .
H7B H 0.6033 -0.0945 0.2825 0.026 Uiso 1 1 calc R U . . .
C8 C 0.4869(3) 0.1260(3) 0.3960(3) 0.0150(5) Uani 1 1 d . . . . .
C9 C 0.6176(3) 0.2644(3) 0.4963(3) 0.0166(5) Uani 1 1 d . . . . .
C10 C 0.6484(3) 0.2938(3) 0.6266(3) 0.0207(6) Uani 1 1 d . . . . .
H10 H 0.5889 0.2281 0.6501 0.025 Uiso 1 1 calc R U . . .
C11 C 0.7643(3) 0.4170(3) 0.7219(3) 0.0219(6) Uani 1 1 d . . . . .
H11 H 0.7838 0.4350 0.8099 0.026 Uiso 1 1 calc R U . . .
C12 C 0.8520(3) 0.5144(3) 0.6897(3) 0.0193(6) Uani 1 1 d . . . . .
C13 C 0.8241(3) 0.4859(3) 0.5599(3) 0.0188(6) Uani 1 1 d . . . . .
H13 H 0.8850 0.5509 0.5365 0.023 Uiso 1 1 calc R U . . .
C14 C 0.7074(3) 0.3624(3) 0.4649(3) 0.0174(5) Uani 1 1 d . . . . .
H14 H 0.6884 0.3444 0.3768 0.021 Uiso 1 1 calc R U . . .
C15 C 0.9775(3) 0.6492(4) 0.7901(3) 0.0241(6) Uani 1 1 d . . . . .
C16 C 0.4770(3) 0.1052(3) 0.2576(3) 0.0180(5) Uani 1 1 d . . . . .
H16A H 0.5735 0.1061 0.2388 0.022 Uiso 1 1 calc R U . . .
H16B H 0.4584 0.1879 0.2531 0.022 Uiso 1 1 calc R U . . .
C17 C 0.3408(3) 0.1311(3) 0.4314(3) 0.0168(5) Uani 1 1 d . . . . .
H17A H 0.2596 0.0364 0.3730 0.020 Uiso 1 1 calc R U . . .
H17B H 0.3508 0.1487 0.5226 0.020 Uiso 1 1 calc R U . . .
C18 C 0.3691(4) 0.4617(4) 0.6865(4) 0.0365(8) Uani 1 1 d . . . . .
H18A H 0.3931 0.4012 0.7220 0.055 Uiso 1 1 calc R U . . .
H18B H 0.3279 0.5267 0.7461 0.055 Uiso 1 1 calc R U . . .
H18C H 0.4595 0.5195 0.6770 0.055 Uiso 1 1 calc R U . . .
C19 C 0.0647(4) 0.2247(4) 0.5399(4) 0.0296(7) Uani 1 1 d . . . . .
H19A H -0.0083 0.1624 0.4542 0.044 Uiso 1 1 calc R U . . .
H19B H 0.0211 0.2850 0.6013 0.044 Uiso 1 1 calc R U . . .
H19C H 0.0938 0.1641 0.5727 0.044 Uiso 1 1 calc R U . . .
C20 C 0.1800(4) 0.4527(4) 0.4537(4) 0.0318(7) Uani 1 1 d . . . . .
H20A H 0.2684 0.5097 0.4413 0.048 Uiso 1 1 calc R U . . .
H20B H 0.1394 0.5185 0.5134 0.048 Uiso 1 1 calc R U . . .
H20C H 0.1053 0.3880 0.3691 0.048 Uiso 1 1 calc R U . . .
Br2 Br -0.32368(3) 0.36398(3) 0.07334(3) 0.02771(8) Uani 1 1 d . . . . .
Si2 Si 0.16333(9) 0.37718(9) 0.04080(8) 0.01841(17) Uani 1 1 d . . . . .
O3 O -0.1398(2) 0.6948(2) 0.19485(19) 0.0161(4) Uani 1 1 d . . . . .
O4 O 0.0806(2) 0.4650(2) 0.14569(19) 0.0177(4) Uani 1 1 d . . . . .
C21 C -0.0894(3) 1.0227(3) 0.1604(3) 0.0224(6) Uani 1 1 d . . . . .
H21 H 0.0063 1.0855 0.2187 0.027 Uiso 1 1 calc R U . . .
C22 C -0.1707(4) 1.0738(4) 0.0980(3) 0.0273(7) Uani 1 1 d . . . . .
H22 H -0.1306 1.1713 0.1140 0.033 Uiso 1 1 calc R U . . .
C23 C -0.3102(4) 0.9829(4) 0.0124(3) 0.0300(7) Uani 1 1 d . . . . .
H23 H -0.3657 1.0177 -0.0304 0.036 Uiso 1 1 calc R U . . .
C24 C -0.3685(4) 0.8407(4) -0.0103(3) 0.0266(7) Uani 1 1 d . . . . .
H24 H -0.4643 0.7783 -0.0686 0.032 Uiso 1 1 calc R U . . .
C25 C -0.2871(3) 0.7890(3) 0.0520(3) 0.0212(6) Uani 1 1 d . . . . .
H25 H -0.3272 0.6913 0.0357 0.025 Uiso 1 1 calc R U . . .
C26 C -0.1472(3) 0.8804(3) 0.1382(3) 0.0169(6) Uani 1 1 d . . . . .
C27 C -0.0539(3) 0.8319(3) 0.2091(3) 0.0205(6) Uani 1 1 d . . . . .
H27A H 0.0319 0.8240 0.1731 0.025 Uiso 1 1 calc R U . . .
H27B H -0.0154 0.9048 0.3031 0.025 Uiso 1 1 calc R U . . .
C28 C -0.0559(3) 0.6220(3) 0.2319(3) 0.0144(5) Uani 1 1 d . . . . .
C29 C 0.0487(3) 0.7226(3) 0.3705(3) 0.0145(5) Uani 1 1 d . . . . .
C30 C -0.0095(3) 0.7952(3) 0.4711(3) 0.0185(6) Uani 1 1 d . . . . .
H30 H -0.1121 0.7803 0.4522 0.022 Uiso 1 1 calc R U . . .
C31 C 0.0797(3) 0.8879(3) 0.5970(3) 0.0196(6) Uani 1 1 d . . . . .
H31 H 0.0388 0.9363 0.6643 0.023 Uiso 1 1 calc R U . . .
C32 C 0.2303(3) 0.9102(3) 0.6251(3) 0.0187(6) Uani 1 1 d . . . . .
C33 C 0.2900(3) 0.8393(3) 0.5264(3) 0.0179(6) Uani 1 1 d . . . . .
H33 H 0.3926 0.8545 0.5457 0.022 Uiso 1 1 calc R U . . .
C34 C 0.1998(3) 0.7466(3) 0.4001(3) 0.0155(5) Uani 1 1 d . . . . .
H34 H 0.2412 0.6988 0.3328 0.019 Uiso 1 1 calc R U . . .
C35 C 0.3276(4) 1.0147(4) 0.7599(3) 0.0298(7) Uani 0.52(2) 1 d D U P A 1
F4 F 0.2709(17) 1.0060(12) 0.8541(10) 0.034(4) Uani 0.52(2) 1 d D U P A 1
F5 F 0.3502(14) 1.1569(7) 0.7853(9) 0.033(2) Uani 0.52(2) 1 d D U P A 1
F6 F 0.4652(12) 1.0175(19) 0.7800(9) 0.055(4) Uani 0.52(2) 1 d D U P A 1
C35A C 0.3276(4) 1.0147(4) 0.7599(3) 0.0298(7) Uani 0.163(19) 1 d D U P A 2
F4A F 0.319(3) 0.979(3) 0.853(2) 0.036(5) Uani 0.163(19) 1 d D U P A 2
F5A F 0.308(3) 1.145(2) 0.807(3) 0.044(6) Uani 0.163(19) 1 d D U P A 2
F6A F 0.477(2) 1.069(4) 0.766(3) 0.042(6) Uani 0.163(19) 1 d D U P A 2
C35B C 0.3276(4) 1.0147(4) 0.7599(3) 0.0298(7) Uani 0.316(15) 1 d D U P A 3
F4B F 0.247(2) 1.032(2) 0.8468(18) 0.031(4) Uani 0.316(15) 1 d D U P A 3
F5B F 0.407(2) 1.1331(18) 0.7772(13) 0.063(5) Uani 0.316(15) 1 d D U P A 3
F6B F 0.4144(18) 0.943(2) 0.7941(10) 0.058(4) Uani 0.316(15) 1 d D U P A 3
C36 C -0.1693(3) 0.4982(3) 0.2377(3) 0.0173(5) Uani 1 1 d . . . . .
H36A H -0.2166 0.5397 0.3074 0.021 Uiso 1 1 calc R U . . .
H36B H -0.1170 0.4432 0.2618 0.021 Uiso 1 1 calc R U . . .
C37 C 0.0237(3) 0.5639(3) 0.1272(3) 0.0170(5) Uani 1 1 d . . . . .
H37A H -0.0466 0.5140 0.0391 0.020 Uiso 1 1 calc R U . . .
H37B H 0.1061 0.6457 0.1334 0.020 Uiso 1 1 calc R U . . .
C38 C 0.3000(4) 0.5083(4) 0.0096(4) 0.0350(8) Uani 1 1 d . . . . .
H38A H 0.2472 0.5362 -0.0461 0.052 Uiso 1 1 calc R U . . .
H38B H 0.3655 0.4628 -0.0345 0.052 Uiso 1 1 calc R U . . .
H38C H 0.3592 0.5949 0.0929 0.052 Uiso 1 1 calc R U . . .
C39 C 0.0200(5) 0.2378(4) -0.1148(3) 0.0384(9) Uani 1 1 d . . . . .
H39A H -0.0445 0.1618 -0.1009 0.058 Uiso 1 1 calc R U . . .
H39B H 0.0685 0.1946 -0.1817 0.058 Uiso 1 1 calc R U . . .
H39C H -0.0395 0.2835 -0.1440 0.058 Uiso 1 1 calc R U . . .
C40 C 0.2551(4) 0.2954(4) 0.1202(3) 0.0274(7) Uani 1 1 d . . . . .
H40A H 0.3142 0.3698 0.2093 0.041 Uiso 1 1 calc R U . . .
H40B H 0.3201 0.2560 0.0699 0.041 Uiso 1 1 calc R U . . .
H40C H 0.1797 0.2169 0.1235 0.041 Uiso 1 1 calc R U . . .

loop_
_atom_site_aniso_label
_atom_site_aniso_U_11
_atom_site_aniso_U_22
_atom_site_aniso_U_33
_atom_site_aniso_U_23
_atom_site_aniso_U_13
_atom_site_aniso_U_12
Br1 0.01992(14) 0.02495(16) 0.02058(15) 0.00703(12) 0.00277(11) 0.00065(12)
Si1 0.0204(4) 0.0187(4) 0.0199(4) 0.0114(3) 0.0093(3) 0.0086(3)
F1 0.0692(18) 0.0461(14) 0.0311(13) 0.0241(12) -0.0217(12) -0.0215(13)
F2 0.0538(15) 0.0236(11) 0.0552(15) 0.0059(10) -0.0099(12) 0.0092(10)
F3 0.0245(11) 0.0532(15) 0.0504(15) -0.0060(12) 0.0097(10) -0.0079(10)
O1 0.0143(9) 0.0187(10) 0.0265(11) 0.0149(9) 0.0090(8) 0.0083(8)
O2 0.0216(10) 0.0240(11) 0.0222(10) 0.0149(9) 0.0097(8) 0.0134(9)
C1 0.0143(13) 0.0189(14) 0.0272(15) 0.0081(12) 0.0004(11) 0.0059(11)
C2 0.0196(15) 0.0376(19) 0.0254(16) 0.0170(15) 0.0083(13) 0.0135(14)
C3 0.0208(15) 0.0344(18) 0.045(2) 0.0264(16) 0.0126(14) 0.0166(14)
C4 0.0162(14) 0.0204(15) 0.045(2) 0.0142(14) 0.0069(13) 0.0075(12)
C5 0.0151(13) 0.0214(15) 0.0272(16) 0.0080(13) 0.0034(11) 0.0086(11)
C6 0.0114(12) 0.0203(14) 0.0240(14) 0.0093(12) 0.0075(11) 0.0084(10)
C7 0.0179(13) 0.0262(15) 0.0263(15) 0.0140(13) 0.0112(11) 0.0118(12)
C8 0.0132(12) 0.0152(13) 0.0183(14) 0.0099(11) 0.0046(10) 0.0046(10)
C9 0.0139(13) 0.0182(14) 0.0202(14) 0.0101(12) 0.0055(11) 0.0075(11)
C10 0.0213(14) 0.0241(15) 0.0227(15) 0.0154(12) 0.0084(11) 0.0089(12)
C11 0.0221(14) 0.0288(16) 0.0185(14) 0.0144(13) 0.0050(11) 0.0098(13)
C12 0.0176(13) 0.0195(14) 0.0205(15) 0.0102(12) 0.0019(11) 0.0066(11)
C13 0.0181(13) 0.0190(14) 0.0212(14) 0.0119(12) 0.0053(11) 0.0057(11)
C14 0.0184(13) 0.0194(14) 0.0186(14) 0.0119(12) 0.0066(11) 0.0079(11)
C15 0.0250(15) 0.0259(16) 0.0209(15) 0.0126(13) 0.0034(12) 0.0076(13)
C16 0.0142(12) 0.0179(13) 0.0178(13) 0.0077(11) 0.0030(10) 0.0021(10)
C17 0.0148(12) 0.0192(13) 0.0220(14) 0.0132(11) 0.0069(10) 0.0083(10)
C18 0.0364(19) 0.040(2) 0.0255(18) 0.0107(16) 0.0103(15) 0.0118(16)
C19 0.0301(17) 0.0287(17) 0.0369(19) 0.0179(15) 0.0191(14) 0.0129(14)
C20 0.045(2) 0.0351(18) 0.0395(19) 0.0263(16) 0.0258(16) 0.0283(16)
Br2 0.02165(15) 0.01837(15) 0.03168(18) 0.00934(13) -0.00259(12) -0.00025(12)
Si2 0.0217(4) 0.0205(4) 0.0141(4) 0.0063(3) 0.0069(3) 0.0116(3)
O3 0.0136(8) 0.0155(9) 0.0208(10) 0.0106(8) 0.0031(7) 0.0053(7)
O4 0.0240(10) 0.0171(10) 0.0170(9) 0.0086(8) 0.0090(8) 0.0126(8)
C21 0.0239(15) 0.0232(15) 0.0232(15) 0.0124(13) 0.0071(12) 0.0104(12)
C22 0.0378(18) 0.0241(16) 0.0285(16) 0.0163(14) 0.0100(14) 0.0170(14)
C23 0.0392(19) 0.0337(18) 0.0262(17) 0.0164(15) 0.0068(14) 0.0239(16)
C24 0.0226(15) 0.0285(16) 0.0245(16) 0.0105(13) -0.0008(12) 0.0101(13)
C25 0.0221(14) 0.0216(15) 0.0207(14) 0.0099(12) 0.0050(11) 0.0099(12)
C26 0.0186(14) 0.0188(14) 0.0186(14) 0.0106(12) 0.0078(11) 0.0106(12)
C27 0.0152(13) 0.0172(14) 0.0300(16) 0.0145(12) 0.0011(11) 0.0041(11)
C28 0.0148(12) 0.0138(13) 0.0169(13) 0.0081(11) 0.0051(10) 0.0069(10)
C29 0.0150(12) 0.0121(12) 0.0191(13) 0.0090(11) 0.0054(10) 0.0060(10)
C30 0.0157(13) 0.0198(14) 0.0223(14) 0.0104(12) 0.0068(11) 0.0087(11)
C31 0.0186(13) 0.0240(15) 0.0190(14) 0.0090(12) 0.0095(11) 0.0123(12)
C32 0.0197(14) 0.0195(14) 0.0176(14) 0.0089(12) 0.0045(11) 0.0087(11)
C33 0.0155(13) 0.0199(14) 0.0225(14) 0.0122(12) 0.0069(11) 0.0081(11)
C34 0.0136(12) 0.0158(13) 0.0188(13) 0.0088(11) 0.0056(10) 0.0065(10)
C35 0.0248(15) 0.0408(19) 0.0195(15) 0.0103(14) 0.0029(12) 0.0141(14)
F4 0.049(7) 0.035(5) 0.017(2) 0.017(3) 0.002(4) 0.009(4)
F5 0.031(5) 0.020(2) 0.032(3) 0.008(2) 0.001(3) -0.004(3)
F6 0.033(4) 0.066(7) 0.028(4) -0.013(4) -0.016(3) 0.032(4)
C35A 0.0248(15) 0.0408(19) 0.0195(15) 0.0103(14) 0.0029(12) 0.0141(14)
F4A 0.032(8) 0.049(9) 0.021(6) 0.020(6) -0.006(6) 0.006(7)
F5A 0.030(9) 0.038(8) 0.037(9) -0.005(7) 0.006(7) 0.013(6)
F6A 0.022(7) 0.046(10) 0.023(7) -0.003(7) 0.006(6) -0.005(7)
C35B 0.0248(15) 0.0408(19) 0.0195(15) 0.0103(14) 0.0029(12) 0.0141(14)
F4B 0.035(4) 0.043(7) 0.015(4) 0.008(4) 0.004(3) 0.026(4)
F5B 0.045(8) 0.057(7) 0.033(5) 0.007(5) -0.002(6) -0.029(6)
F6B 0.046(6) 0.070(7) 0.027(4) -0.004(5) -0.019(4) 0.037(5)
C36 0.0163(12) 0.0144(13) 0.0181(14) 0.0065(11) 0.0030(10) 0.0039(10)
C37 0.0218(13) 0.0177(13) 0.0143(13) 0.0084(11) 0.0063(10) 0.0095(11)
C38 0.0351(19) 0.047(2) 0.038(2) 0.0274(18) 0.0203(16) 0.0197(17)
C39 0.046(2) 0.0317(19) 0.0226(17) 0.0006(15) 0.0010(15) 0.0169(17)
C40 0.0329(17) 0.0314(18) 0.0283(17) 0.0158(15) 0.0140(14) 0.0218(15)

loop_
_atom_type_symbol
_atom_type_description
_atom_type_scat_dispersion_real
_atom_type_scat_dispersion_imag
_atom_type_scat_source
C C 0.0033 0.0016 'International Tables Vol C Tables 4.2.6.8 and 6.1.1.4'
H H 0.0000 0.0000 'International Tables Vol C Tables 4.2.6.8 and 6.1.1.4'
Br Br -0.2901 2.4595 'International Tables Vol C Tables 4.2.6.8 and 6.1.1.4'
F F 0.0171 0.0103 'International Tables Vol C Tables 4.2.6.8 and 6.1.1.4'
O O 0.0106 0.0060 'International Tables Vol C Tables 4.2.6.8 and 6.1.1.4'
Si Si 0.0817 0.0704 'International Tables Vol C Tables 4.2.6.8 and 6.1.1.4'

loop_
_geom_angle_atom_site_label_1
_geom_angle_atom_site_label_2
_geom_angle_atom_site_label_3
_geom_angle
_geom_angle_site_symmetry_1
_geom_angle_site_symmetry_3
_geom_angle_publ_flag
O2 Si1 C20 105.11(13) . . ?
O2 Si1 C19 110.23(14) . . ?
C20 Si1 C19 111.16(17) . . ?
O2 Si1 C18 109.67(14) . . ?
C20 Si1 C18 111.12(19) . . ?
C19 Si1 C18 109.48(17) . . ?
C8 O1 C7 117.1(2) . . ?
C17 O2 Si1 121.34(18) . . ?
C2 C1 C6 120.9(3) . . ?
C2 C1 H1 119.6 . . ?
C6 C1 H1 119.6 . . ?
C1 C2 C3 119.8(3) . . ?
C1 C2 H2 120.1 . . ?
C3 C2 H2 120.1 . . ?
C4 C3 C2 120.5(3) . . ?
C4 C3 H3 119.8 . . ?
C2 C3 H3 119.8 . . ?
C3 C4 C5 119.8(3) . . ?
C3 C4 H4 120.1 . . ?
C5 C4 H4 120.1 . . ?
C6 C5 C4 120.5(3) . . ?
C6 C5 H5 119.8 . . ?
C4 C5 H5 119.8 . . ?
C5 C6 C1 118.6(3) . . ?
C5 C6 C7 121.3(3) . . ?
C1 C6 C7 119.8(3) . . ?
O1 C7 C6 105.7(2) . . ?
O1 C7 H7A 110.6 . . ?
C6 C7 H7A 110.6 . . ?
O1 C7 H7B 110.6 . . ?
C6 C7 H7B 110.6 . . ?
H7A C7 H7B 108.7 . . ?
O1 C8 C16 113.2(2) . . ?
O1 C8 C9 109.7(2) . . ?
C16 C8 C9 111.0(2) . . ?
O1 C8 C17 101.7(2) . . ?
C16 C8 C17 110.7(2) . . ?
C9 C8 C17 110.3(2) . . ?
C14 C9 C10 118.1(3) . . ?
C14 C9 C8 123.8(3) . . ?
C10 C9 C8 118.1(3) . . ?
C11 C10 C9 121.0(3) . . ?
C11 C10 H10 119.5 . . ?
C9 C10 H10 119.5 . . ?
C10 C11 C12 120.4(3) . . ?
C10 C11 H11 119.8 . . ?
C12 C11 H11 119.8 . . ?
C11 C12 C13 119.4(3) . . ?
C11 C12 C15 121.9(3) . . ?
C13 C12 C15 118.7(3) . . ?
C14 C13 C12 119.9(3) . . ?
C14 C13 H13 120.0 . . ?
C12 C13 H13 120.0 . . ?
C13 C14 C9 121.2(3) . . ?
C13 C14 H14 119.4 . . ?
C9 C14 H14 119.4 . . ?
F3 C15 F1 108.5(3) . . ?
F3 C15 F2 104.2(3) . . ?
F1 C15 F2 105.0(3) . . ?
F3 C15 C12 113.4(3) . . ?
F1 C15 C12 113.0(3) . . ?
F2 C15 C12 112.0(3) . . ?
C8 C16 Br1 113.01(19) . . ?
C8 C16 H16A 109.0 . . ?
Br1 C16 H16A 109.0 . . ?
C8 C16 H16B 109.0 . . ?
Br1 C16 H16B 109.0 . . ?
H16A C16 H16B 107.8 . . ?
O2 C17 C8 110.6(2) . . ?
O2 C17 H17A 109.5 . . ?
C8 C17 H17A 109.5 . . ?
O2 C17 H17B 109.5 . . ?
C8 C17 H17B 109.5 . . ?
H17A C17 H17B 108.1 . . ?
Si1 C18 H18A 109.5 . . ?
Si1 C18 H18B 109.5 . . ?
H18A C18 H18B 109.5 . . ?
Si1 C18 H18C 109.5 . . ?
H18A C18 H18C 109.5 . . ?
H18B C18 H18C 109.5 . . ?
Si1 C19 H19A 109.5 . . ?
Si1 C19 H19B 109.5 . . ?
H19A C19 H19B 109.5 . . ?
Si1 C19 H19C 109.5 . . ?
H19A C19 H19C 109.5 . . ?
H19B C19 H19C 109.5 . . ?
Si1 C20 H20A 109.5 . . ?
Si1 C20 H20B 109.5 . . ?
H20A C20 H20B 109.5 . . ?
Si1 C20 H20C 109.5 . . ?
H20A C20 H20C 109.5 . . ?
H20B C20 H20C 109.5 . . ?
O4 Si2 C40 105.62(13) . . ?
O4 Si2 C39 108.54(15) . . ?
C40 Si2 C39 112.24(18) . . ?
O4 Si2 C38 109.27(14) . . ?
C40 Si2 C38 111.61(17) . . ?
C39 Si2 C38 109.41(19) . . ?
C27 O3 C28 115.1(2) . . ?
C37 O4 Si2 120.28(17) . . ?
C22 C21 C26 120.5(3) . . ?
C22 C21 H21 119.8 . . ?
C26 C21 H21 119.8 . . ?
C23 C22 C21 120.1(3) . . ?
C23 C22 H22 119.9 . . ?
C21 C22 H22 119.9 . . ?
C22 C23 C24 119.7(3) . . ?
C22 C23 H23 120.1 . . ?
C24 C23 H23 120.1 . . ?
C23 C24 C25 120.3(3) . . ?
C23 C24 H24 119.9 . . ?
C25 C24 H24 119.9 . . ?
C26 C25 C24 120.0(3) . . ?
C26 C25 H25 120.0 . . ?
C24 C25 H25 120.0 . . ?
C21 C26 C25 119.4(3) . . ?
C21 C26 C27 117.9(3) . . ?
C25 C26 C27 122.7(3) . . ?
O3 C27 C26 110.2(2) . . ?
O3 C27 H27A 109.6 . . ?
C26 C27 H27A 109.6 . . ?
O3 C27 H27B 109.6 . . ?
C26 C27 H27B 109.6 . . ?
H27A C27 H27B 108.1 . . ?
O3 C28 C36 105.6(2) . . ?
O3 C28 C29 110.7(2) . . ?
C36 C28 C29 106.7(2) . . ?
O3 C28 C37 108.6(2) . . ?
C36 C28 C37 111.1(2) . . ?
C29 C28 C37 113.8(2) . . ?
C34 C29 C30 118.6(3) . . ?
C34 C29 C28 122.8(2) . . ?
C30 C29 C28 118.6(2) . . ?
C31 C30 C29 121.0(3) . . ?
C31 C30 H30 119.5 . . ?
C29 C30 H30 119.5 . . ?
C30 C31 C32 119.7(3) . . ?
C30 C31 H31 120.2 . . ?
C32 C31 H31 120.2 . . ?
C33 C32 C31 120.1(3) . . ?
C33 C32 C35B 120.3(3) . . ?
C31 C32 C35B 119.6(3) . . ?
C33 C32 C35 120.3(3) . . ?
C31 C32 C35 119.6(3) . . ?
C33 C32 C35A 120.3(3) . . ?
C31 C32 C35A 119.6(3) . . ?
C34 C33 C32 120.0(3) . . ?
C34 C33 H33 120.0 . . ?
C32 C33 H33 120.0 . . ?
C33 C34 C29 120.7(3) . . ?
C33 C34 H34 119.7 . . ?
C29 C34 H34 119.7 . . ?
F4 C35 F6 110.4(7) . . ?
F4 C35 F5 103.2(6) . . ?
F6 C35 F5 101.9(7) . . ?
F4 C35 C32 114.8(6) . . ?
F6 C35 C32 115.0(4) . . ?
F5 C35 C32 110.0(4) . . ?
F4A C35A F5A 105.0(14) . . ?
F4A C35A F6A 107.9(14) . . ?
F5A C35A F6A 96.4(14) . . ?
F4A C35A C32 119.5(11) . . ?
F5A C35A C32 111.5(12) . . ?
F6A C35A C32 113.8(11) . . ?
F5B C35B F4B 110.3(12) . . ?
F5B C35B F6B 110.9(10) . . ?
F4B C35B F6B 101.2(9) . . ?
F5B C35B C32 116.4(7) . . ?
F4B C35B C32 110.4(10) . . ?
F6B C35B C32 106.6(5) . . ?
C28 C36 Br2 113.59(19) . . ?
C28 C36 H36A 108.8 . . ?
Br2 C36 H36A 108.8 . . ?
C28 C36 H36B 108.8 . . ?
Br2 C36 H36B 108.8 . . ?
H36A C36 H36B 107.7 . . ?
O4 C37 C28 109.7(2) . . ?
O4 C37 H37A 109.7 . . ?
C28 C37 H37A 109.7 . . ?
O4 C37 H37B 109.7 . . ?
C28 C37 H37B 109.7 . . ?
H37A C37 H37B 108.2 . . ?
Si2 C38 H38A 109.5 . . ?
Si2 C38 H38B 109.5 . . ?
H38A C38 H38B 109.5 . . ?
Si2 C38 H38C 109.5 . . ?
H38A C38 H38C 109.5 . . ?
H38B C38 H38C 109.5 . . ?
Si2 C39 H39A 109.5 . . ?
Si2 C39 H39B 109.5 . . ?
H39A C39 H39B 109.5 . . ?
Si2 C39 H39C 109.5 . . ?
H39A C39 H39C 109.5 . . ?
H39B C39 H39C 109.5 . . ?
Si2 C40 H40A 109.5 . . ?
Si2 C40 H40B 109.5 . . ?
H40A C40 H40B 109.5 . . ?
Si2 C40 H40C 109.5 . . ?
H40A C40 H40C 109.5 . . ?
H40B C40 H40C 109.5 . . ?

loop_
_geom_bond_atom_site_label_1
_geom_bond_atom_site_label_2
_geom_bond_distance
_geom_bond_site_symmetry_2
_geom_bond_publ_flag
Br1 C16 1.944(3) . ?
Si1 O2 1.663(2) . ?
Si1 C20 1.849(3) . ?
Si1 C19 1.856(3) . ?
Si1 C18 1.857(4) . ?
F1 C15 1.319(4) . ?
F2 C15 1.336(4) . ?
F3 C15 1.319(4) . ?
O1 C8 1.422(3) . ?
O1 C7 1.438(3) . ?
O2 C17 1.418(3) . ?
C1 C2 1.376(5) . ?
C1 C6 1.400(4) . ?
C1 H1 0.9500 . ?
C2 C3 1.383(5) . ?
C2 H2 0.9500 . ?
C3 C4 1.379(5) . ?
C3 H3 0.9500 . ?
C4 C5 1.392(5) . ?
C4 H4 0.9500 . ?
C5 C6 1.391(4) . ?
C5 H5 0.9500 . ?
C6 C7 1.499(4) . ?
C7 H7A 0.9900 . ?
C7 H7B 0.9900 . ?
C8 C16 1.529(4) . ?
C8 C9 1.534(4) . ?
C8 C17 1.540(4) . ?
C9 C14 1.392(4) . ?
C9 C10 1.397(4) . ?
C10 C11 1.383(4) . ?
C10 H10 0.9500 . ?
C11 C12 1.385(4) . ?
C11 H11 0.9500 . ?
C12 C13 1.394(4) . ?
C12 C15 1.495(4) . ?
C13 C14 1.386(4) . ?
C13 H13 0.9500 . ?
C14 H14 0.9500 . ?
C16 H16A 0.9900 . ?
C16 H16B 0.9900 . ?
C17 H17A 0.9900 . ?
C17 H17B 0.9900 . ?
C18 H18A 0.9800 . ?
C18 H18B 0.9800 . ?
C18 H18C 0.9800 . ?
C19 H19A 0.9800 . ?
C19 H19B 0.9800 . ?
C19 H19C 0.9800 . ?
C20 H20A 0.9800 . ?
C20 H20B 0.9800 . ?
C20 H20C 0.9800 . ?
Br2 C36 1.953(3) . ?
Si2 O4 1.659(2) . ?
Si2 C40 1.849(3) . ?
Si2 C39 1.858(4) . ?
Si2 C38 1.860(4) . ?
O3 C27 1.424(3) . ?
O3 C28 1.436(3) . ?
O4 C37 1.423(3) . ?
C21 C22 1.389(4) . ?
C21 C26 1.391(4) . ?
C21 H21 0.9500 . ?
C22 C23 1.386(5) . ?
C22 H22 0.9500 . ?
C23 C24 1.388(5) . ?
C23 H23 0.9500 . ?
C24 C25 1.395(4) . ?
C24 H24 0.9500 . ?
C25 C26 1.391(4) . ?
C25 H25 0.9500 . ?
C26 C27 1.504(4) . ?
C27 H27A 0.9900 . ?
C27 H27B 0.9900 . ?
C28 C36 1.523(4) . ?
C28 C29 1.535(4) . ?
C28 C37 1.536(4) . ?
C29 C34 1.395(4) . ?
C29 C30 1.400(4) . ?
C30 C31 1.377(4) . ?
C30 H30 0.9500 . ?
C31 C32 1.394(4) . ?
C31 H31 0.9500 . ?
C32 C33 1.388(4) . ?
C32 C35B 1.487(4) . ?
C32 C35 1.487(4) . ?
C32 C35A 1.487(4) . ?
C33 C34 1.384(4) . ?
C33 H33 0.9500 . ?
C34 H34 0.9500 . ?
C35 F4 1.320(10) . ?
C35 F6 1.324(8) . ?
C35 F5 1.396(8) . ?
C35A F4A 1.309(18) . ?
C35A F5A 1.375(19) . ?
C35A F6A 1.392(17) . ?
C35B F5B 1.223(13) . ?
C35B F4B 1.343(15) . ?
C35B F6B 1.430(11) . ?
C36 H36A 0.9900 . ?
C36 H36B 0.9900 . ?
C37 H37A 0.9900 . ?
C37 H37B 0.9900 . ?
C38 H38A 0.9800 . ?
C38 H38B 0.9800 . ?
C38 H38C 0.9800 . ?
C39 H39A 0.9800 . ?
C39 H39B 0.9800 . ?
C39 H39C 0.9800 . ?
C40 H40A 0.9800 . ?
C40 H40B 0.9800 . ?
C40 H40C 0.9800 . ?

loop_
_geom_torsion_atom_site_label_1
_geom_torsion_atom_site_label_2
_geom_torsion_atom_site_label_3
_geom_torsion_atom_site_label_4
_geom_torsion
_geom_torsion_site_symmetry_1
_geom_torsion_site_symmetry_2
_geom_torsion_site_symmetry_3
_geom_torsion_site_symmetry_4
_geom_torsion_publ_flag
C20 Si1 O2 C17 -171.9(2) . . . . ?
C19 Si1 O2 C17 -52.0(2) . . . . ?
C18 Si1 O2 C17 68.6(3) . . . . ?
C6 C1 C2 C3 -0.3(4) . . . . ?
C1 C2 C3 C4 1.1(5) . . . . ?
C2 C3 C4 C5 -1.0(5) . . . . ?
C3 C4 C5 C6 0.1(4) . . . . ?
C4 C5 C6 C1 0.7(4) . . . . ?
C4 C5 C6 C7 -172.9(3) . . . . ?
C2 C1 C6 C5 -0.6(4) . . . . ?
C2 C1 C6 C7 173.1(3) . . . . ?
C8 O1 C7 C6 159.2(2) . . . . ?
C5 C6 C7 O1 95.9(3) . . . . ?
C1 C6 C7 O1 -77.6(3) . . . . ?
C7 O1 C8 C16 59.3(3) . . . . ?
C7 O1 C8 C9 -65.1(3) . . . . ?
C7 O1 C8 C17 178.1(2) . . . . ?
O1 C8 C9 C14 130.1(3) . . . . ?
C16 C8 C9 C14 4.4(4) . . . . ?
C17 C8 C9 C14 -118.7(3) . . . . ?
O1 C8 C9 C10 -49.8(3) . . . . ?
C16 C8 C9 C10 -175.5(2) . . . . ?
C17 C8 C9 C10 61.4(3) . . . . ?
C14 C9 C10 C11 0.4(4) . . . . ?
C8 C9 C10 C11 -179.7(3) . . . . ?
C9 C10 C11 C12 0.2(5) . . . . ?
C10 C11 C12 C13 -1.1(4) . . . . ?
C10 C11 C12 C15 179.6(3) . . . . ?
C11 C12 C13 C14 1.3(4) . . . . ?
C15 C12 C13 C14 -179.3(3) . . . . ?
C12 C13 C14 C9 -0.8(4) . . . . ?
C10 C9 C14 C13 -0.1(4) . . . . ?
C8 C9 C14 C13 180.0(3) . . . . ?
C11 C12 C15 F3 132.3(3) . . . . ?
C13 C12 C15 F3 -47.0(4) . . . . ?
C11 C12 C15 F1 8.3(4) . . . . ?
C13 C12 C15 F1 -171.0(3) . . . . ?
C11 C12 C15 F2 -110.1(3) . . . . ?
C13 C12 C15 F2 70.6(4) . . . . ?
O1 C8 C16 Br1 52.5(3) . . . . ?
C9 C8 C16 Br1 176.26(18) . . . . ?
C17 C8 C16 Br1 -60.9(3) . . . . ?
Si1 O2 C17 C8 -142.0(2) . . . . ?
O1 C8 C17 O2 -177.4(2) . . . . ?
C16 C8 C17 O2 -56.9(3) . . . . ?
C9 C8 C17 O2 66.4(3) . . . . ?
C40 Si2 O4 C37 167.7(2) . . . . ?
C39 Si2 O4 C37 -71.8(2) . . . . ?
C38 Si2 O4 C37 47.5(2) . . . . ?
C26 C21 C22 C23 -0.2(5) . . . . ?
C21 C22 C23 C24 0.2(5) . . . . ?
C22 C23 C24 C25 -0.3(5) . . . . ?
C23 C24 C25 C26 0.5(5) . . . . ?
C22 C21 C26 C25 0.4(5) . . . . ?
C22 C21 C26 C27 -179.8(3) . . . . ?
C24 C25 C26 C21 -0.5(5) . . . . ?
C24 C25 C26 C27 179.7(3) . . . . ?
C28 O3 C27 C26 166.3(2) . . . . ?
C21 C26 C27 O3 169.0(3) . . . . ?
C25 C26 C27 O3 -11.3(4) . . . . ?
C27 O3 C28 C36 167.8(2) . . . . ?
C27 O3 C28 C29 52.7(3) . . . . ?
C27 O3 C28 C37 -72.9(3) . . . . ?
O3 C28 C29 C34 -128.9(3) . . . . ?
C36 C28 C29 C34 116.7(3) . . . . ?
C37 C28 C29 C34 -6.3(4) . . . . ?
O3 C28 C29 C30 50.0(3) . . . . ?
C36 C28 C29 C30 -64.4(3) . . . . ?
C37 C28 C29 C30 172.6(2) . . . . ?
C34 C29 C30 C31 -0.4(4) . . . . ?
C28 C29 C30 C31 -179.3(3) . . . . ?
C29 C30 C31 C32 0.1(5) . . . . ?
C30 C31 C32 C33 0.1(5) . . . . ?
C30 C31 C32 C35B 177.6(3) . . . . ?
C30 C31 C32 C35 177.6(3) . . . . ?
C30 C31 C32 C35A 177.6(3) . . . . ?
C31 C32 C33 C34 0.1(5) . . . . ?
C35B C32 C33 C34 -177.5(3) . . . . ?
C35 C32 C33 C34 -177.5(3) . . . . ?
C35A C32 C33 C34 -177.5(3) . . . . ?
C32 C33 C34 C29 -0.4(4) . . . . ?
C30 C29 C34 C33 0.5(4) . . . . ?
C28 C29 C34 C33 179.4(3) . . . . ?
C33 C32 C35 F4 -138.8(8) . . . . ?
C31 C32 C35 F4 43.7(9) . . . . ?
C33 C32 C35 F6 -9.0(12) . . . . ?
C31 C32 C35 F6 173.5(11) . . . . ?
C33 C32 C35 F5 105.4(7) . . . . ?
C31 C32 C35 F5 -72.2(8) . . . . ?
C33 C32 C35A F4A -108.7(19) . . . . ?
C31 C32 C35A F4A 73.7(19) . . . . ?
C33 C32 C35A F5A 128.4(18) . . . . ?
C31 C32 C35A F5A -49.1(18) . . . . ?
C33 C32 C35A F6A 21(2) . . . . ?
C31 C32 C35A F6A -156.8(19) . . . . ?
C33 C32 C35B F5B 74.7(15) . . . . ?
C31 C32 C35B F5B -102.9(15) . . . . ?
C33 C32 C35B F4B -158.7(10) . . . . ?
C31 C32 C35B F4B 23.8(10) . . . . ?
C33 C32 C35B F6B -49.6(10) . . . . ?
C31 C32 C35B F6B 132.9(10) . . . . ?
O3 C28 C36 Br2 57.8(2) . . . . ?
C29 C28 C36 Br2 175.58(18) . . . . ?
C37 C28 C36 Br2 -59.8(3) . . . . ?
Si2 O4 C37 C28 176.23(18) . . . . ?
O3 C28 C37 O4 -167.3(2) . . . . ?
C36 C28 C37 O4 -51.6(3) . . . . ?
C29 C28 C37 O4 68.9(3) . . . . ?
